data_1517764
loop_
_publ_author_name
'Diana V. Aleksanyan'
'Valentina Yu. Aleksenko'
'Yulia V. Nelyubina'
'Andrei A. Vasil-ev'
'Rinat R. Aysin'
'Zinaida S. Klemenkova'
'Vladimir A. Kozlov'
'Pavel V. Petrovskii'
'Irina L. Odinets'

_publ_section_title
;
 Monoanionic salicylaldimine ligands with (thio)phosphoryl pendant arms:
 Synthesis and complexing features
;
_journal_name_full
;
Inorganica Chimica Acta
;
_journal_page_first 167
_journal_page_last 174
_journal_volume 404
_journal_year 2013
_chemical_formula_moiety 'C50 H42 N2 O4 P2 Pd, 2 (C H2 Cl2)'
_chemical_formula_sum 'C52 H38 Cl4 N2 O4 P2 Pd'
_chemical_formula_weight 1064.98
_space_group_IT_number 2
_symmetry_cell_setting triclinic
_symmetry_space_group_name_Hall '-P 1'
_symmetry_space_group_name_H-M 'P -1'
_atom_sites_solution_hydrogens geom
_atom_sites_solution_primary direct
_atom_sites_solution_secondary difmap
_cell_angle_alpha 105.217(5)
_cell_angle_beta 105.536(5)
_cell_angle_gamma 106.086(4)
_cell_formula_units_Z 1
_cell_length_a 8.3886(15)
_cell_length_b 11.599(2)
_cell_length_c 14.078(4)
_cell_measurement_reflns_used 3022
_cell_measurement_temperature 100(2)
_cell_measurement_theta_max 30
_cell_measurement_theta_min 3
_cell_volume 1181.2(5)
_computing_cell_refinement 'APEX2 (Bruker, 2005)'
_computing_data_collection 'APEX2 (Bruker, 2005)'
_computing_data_reduction 'APEX2 (Bruker, 2005)'
_computing_molecular_graphics 'SHELXTL ver. 5.1 (Sheldrick, 1998b)'
_computing_publication_material 'SHELXTL ver. 5.1 (Sheldrick, 1998b)'
_computing_structure_refinement 'SHELXTL ver. 5.1 (Sheldrick, 1998b)'
_computing_structure_solution 'SHELXTL ver. 5.1 (Sheldrick, 1998b)'
_diffrn_ambient_temperature 100(2)
_diffrn_measured_fraction_theta_full 0.997
_diffrn_measured_fraction_theta_max 0.997
_diffrn_measurement_device_type 'Bruker SMART APEX2 CCD area detector'
_diffrn_measurement_method 'phi and omega scans'
_diffrn_radiation_monochromator graphite
_diffrn_radiation_source 'fine-focus sealed tube'
_diffrn_radiation_type MoK\a
_diffrn_radiation_wavelength 0.71073
_diffrn_reflns_av_R_equivalents 0.0417
_diffrn_reflns_av_sigmaI/netI 0.0629
_diffrn_reflns_limit_h_max 11
_diffrn_reflns_limit_h_min -11
_diffrn_reflns_limit_k_max 15
_diffrn_reflns_limit_k_min -15
_diffrn_reflns_limit_l_max 19
_diffrn_reflns_limit_l_min -19
_diffrn_reflns_number 14256
_diffrn_reflns_theta_full 28.99
_diffrn_reflns_theta_max 28.99
_diffrn_reflns_theta_min 1.61
_exptl_absorpt_coefficient_mu 0.735
_exptl_absorpt_correction_T_max 0.869
_exptl_absorpt_correction_T_min 0.836
_exptl_absorpt_correction_type multi-scan
_exptl_absorpt_process_details 'APEX2 (Bruker, 2005)'
_exptl_crystal_colour yellow
_exptl_crystal_density_diffrn 1.497
_exptl_crystal_density_method 'not measured'
_exptl_crystal_description prism
_exptl_crystal_F_000 540
_exptl_crystal_size_max 0.25
_exptl_crystal_size_mid 0.20
_exptl_crystal_size_min 0.20
_refine_diff_density_max 0.476
_refine_diff_density_min -0.748
_refine_diff_density_rms 0.078
_refine_ls_extinction_method none
_refine_ls_goodness_of_fit_ref 1.002
_refine_ls_hydrogen_treatment constr
_refine_ls_matrix_type full
_refine_ls_number_parameters 342
_refine_ls_number_reflns 6278
_refine_ls_number_restraints 0
_refine_ls_restrained_S_all 1.002
_refine_ls_R_factor_all 0.0559
_refine_ls_R_factor_gt 0.0427
_refine_ls_shift/su_max 0.003
_refine_ls_shift/su_mean 0.000
_refine_ls_structure_factor_coef Fsqd
_refine_ls_weighting_details 'calc w=1/[\s^2^(Fo^2^)+(0.0500P)^2^+0.0000P] where P=(Fo^2^+2Fc^2^)/3'
_refine_ls_weighting_scheme calc
_refine_ls_wR_factor_gt 0.0952
_refine_ls_wR_factor_ref 0.1022
_reflns_number_gt 5001
_reflns_number_total 6278
_reflns_threshold_expression I>2/s(I)
_cod_data_source_file ICA-2013-404-167-174-3.cif
_cod_data_source_block 3a
_cod_original_cell_volume 1181.2(4)
_cod_database_code 1517764

loop_
_symmetry_equiv_pos_as_xyz
'x, y, z'
'-x, -y, -z'

loop_
_atom_site_label
_atom_site_type_symbol
_atom_site_fract_x
_atom_site_fract_y
_atom_site_fract_z
_atom_site_U_iso_or_equiv
_atom_site_adp_type
_atom_site_occupancy
_atom_site_symmetry_multiplicity
_atom_site_calc_flag
_atom_site_refinement_flags
_atom_site_disorder_assembly
_atom_site_disorder_group
Pd1 Pd 1.0000 0.5000 0.0000 0.02362(9) Uani 1 2 d S . .
P1 P 1.19928(8) 0.57353(6) -0.23081(5) 0.02290(14) Uani 1 1 d . A .
O1 O 1.2206(2) 0.44825(16) -0.26296(13) 0.0252(4) Uani 1 1 d . . .
O2 O 1.0990(2) 0.36934(18) 0.02312(14) 0.0332(4) Uani 1 1 d . . .
N1 N 0.9250(2) 0.4194(2) -0.15867(15) 0.0254(4) Uani 1 1 d . . .
C1 C 0.8592(3) 0.4853(3) -0.22353(18) 0.0287(6) Uani 1 1 d . . .
C2 C 0.9701(3) 0.5606(2) -0.26078(19) 0.0274(5) Uani 1 1 d . . .
C3 C 0.8984(4) 0.6253(3) -0.3211(2) 0.0407(7) Uani 1 1 d . . .
H3A H 0.9722 0.6788 -0.3457 0.049 Uiso 1 1 calc R . .
C4 C 0.7218(5) 0.6124(4) -0.3455(3) 0.0552(10) Uani 1 1 d . . .
H4A H 0.6744 0.6564 -0.3870 0.066 Uiso 1 1 calc R . .
C5 C 0.6146(4) 0.5349(4) -0.3091(2) 0.0586(11) Uani 1 1 d . . .
H5A H 0.4926 0.5245 -0.3268 0.070 Uiso 1 1 calc R . .
C6 C 0.6827(3) 0.4734(3) -0.2480(2) 0.0419(7) Uani 1 1 d . . .
H6A H 0.6088 0.4222 -0.2221 0.050 Uiso 1 1 calc R . .
C7 C 1.0707(4) 0.2614(3) -0.0490(2) 0.0329(6) Uani 1 1 d . . .
C8 C 0.9902(4) 0.2274(2) -0.1595(2) 0.0329(6) Uani 1 1 d . . .
C9 C 0.9682(5) 0.1067(3) -0.2292(3) 0.0475(8) Uani 1 1 d . . .
H9A H 0.9133 0.0843 -0.3033 0.057 Uiso 1 1 calc R . .
C10 C 1.0244(6) 0.0214(3) -0.1920(3) 0.0626(11) Uani 1 1 d . . .
H10A H 1.0098 -0.0593 -0.2395 0.075 Uiso 1 1 calc R . .
C11 C 1.1034(6) 0.0554(3) -0.0831(3) 0.0589(10) Uani 1 1 d . . .
H11A H 1.1417 -0.0039 -0.0570 0.071 Uiso 1 1 calc R . .
C12 C 1.1279(4) 0.1711(3) -0.0124(3) 0.0451(8) Uani 1 1 d . . .
H12A H 1.1832 0.1912 0.0614 0.054 Uiso 1 1 calc R . .
C13 C 0.9302(3) 0.3100(2) -0.20638(19) 0.0298(6) Uani 1 1 d . . .
H13A H 0.8894 0.2812 -0.2814 0.036 Uiso 1 1 calc R . .
C14 C 1.2853(4) 0.6732(2) -0.2991(2) 0.0341(6) Uani 1 1 d . . .
C15 C 1.353(2) 0.8060(10) -0.2634(9) 0.041(3) Uani 0.45(2) 1 d P A 1
H15A H 1.3645 0.8520 -0.1937 0.049 Uiso 0.45(2) 1 calc PR A 1
C15' C 1.4286(19) 0.7972(7) -0.2381(9) 0.039(2) Uani 0.55(2) 1 d P A 2
H15B H 1.4707 0.8310 -0.1630 0.047 Uiso 0.55(2) 1 calc PR A 2
C16 C 1.405(3) 0.8751(8) -0.3214(9) 0.054(4) Uani 0.45(2) 1 d P A 1
H16A H 1.4675 0.9658 -0.2895 0.065 Uiso 0.45(2) 1 calc PR A 1
C16' C 1.503(2) 0.8654(7) -0.2947(9) 0.053(3) Uani 0.55(2) 1 d P A 2
H16B H 1.5916 0.9498 -0.2576 0.063 Uiso 0.55(2) 1 calc PR A 2
C17 C 1.366(2) 0.8125(9) -0.4260(8) 0.041(3) Uani 0.45(2) 1 d P A 1
H17A H 1.4001 0.8606 -0.4674 0.049 Uiso 0.45(2) 1 calc PR A 1
C17' C 1.4492(17) 0.8113(7) -0.4041(9) 0.038(2) Uani 0.55(2) 1 d P A 2
H17B H 1.4972 0.8593 -0.4420 0.045 Uiso 0.55(2) 1 calc PR A 2
C18 C 1.278(2) 0.6794(16) -0.4735(13) 0.025(3) Uani 0.45(2) 1 d P A 1
H18A H 1.2442 0.6354 -0.5471 0.030 Uiso 0.45(2) 1 calc PR A 1
C18' C 1.3280(16) 0.6900(16) -0.4558(11) 0.026(2) Uani 0.55(2) 1 d P A 2
H18B H 1.2993 0.6526 -0.5298 0.032 Uiso 0.55(2) 1 calc PR A 2
C19 C 1.2412(3) 0.6152(2) -0.4073(2) 0.0279(5) Uani 1 1 d . A .
H19A H 1.1815 0.5242 -0.4382 0.033 Uiso 1 1 calc R B 1
C20 C 1.3092(3) 0.6653(3) -0.0916(2) 0.0348(7) Uani 1 1 d . . .
C21 C 1.2660(4) 0.7675(3) -0.0435(2) 0.0457(8) Uani 1 1 d . A .
H21A H 1.1710 0.7792 -0.0894 0.055 Uiso 1 1 calc R C 1
C22 C 1.3335(19) 0.8496(11) 0.0534(11) 0.032(2) Uani 0.51(3) 1 d P A 1
H22A H 1.2925 0.9160 0.0783 0.039 Uiso 0.51(3) 1 calc PR A 1
C22' C 1.3724(16) 0.8256(12) 0.0734(8) 0.022(2) Uani 0.49(3) 1 d P A 2
H22B H 1.3571 0.8995 0.1123 0.027 Uiso 0.49(3) 1 calc PR A 2
C23 C 1.4705(14) 0.8283(16) 0.1148(8) 0.036(3) Uani 0.51(3) 1 d P A 1
H23A H 1.5298 0.8817 0.1875 0.044 Uiso 0.51(3) 1 calc PR A 1
C23' C 1.4913(13) 0.7829(14) 0.1310(8) 0.029(2) Uani 0.49(3) 1 d P A 2
H23B H 1.5510 0.8272 0.2053 0.034 Uiso 0.49(3) 1 calc PR A 2
C24 C 1.5257(10) 0.7287(17) 0.0723(7) 0.033(3) Uani 0.51(3) 1 d P A 1
H24A H 1.6188 0.7122 0.1152 0.040 Uiso 0.51(3) 1 calc PR A 1
C24' C 1.5229(11) 0.6759(15) 0.0806(7) 0.030(2) Uani 0.49(3) 1 d P A 2
H24B H 1.6013 0.6458 0.1206 0.036 Uiso 0.49(3) 1 calc PR A 2
C25 C 1.4383(15) 0.6557(16) -0.0351(9) 0.031(2) Uani 0.51(3) 1 d P A 1
H25A H 1.4824 0.5945 -0.0662 0.037 Uiso 0.51(3) 1 calc PR A 1
C25' C 1.4383(15) 0.6122(13) -0.0301(9) 0.0202(19) Uani 0.49(3) 1 d P A 2
H25B H 1.4591 0.5395 -0.0661 0.024 Uiso 0.49(3) 1 calc PR A 2

loop_
_atom_site_aniso_label
_atom_site_aniso_U_11
_atom_site_aniso_U_22
_atom_site_aniso_U_33
_atom_site_aniso_U_23
_atom_site_aniso_U_13
_atom_site_aniso_U_12
Pd1 0.01653(13) 0.02900(15) 0.01754(13) -0.00159(10) 0.00787(10) 0.00519(10)
P1 0.0176(3) 0.0230(3) 0.0203(3) -0.0018(2) 0.0087(2) 0.0039(2)
O1 0.0207(8) 0.0296(9) 0.0252(9) 0.0052(7) 0.0108(7) 0.0117(7)
O2 0.0340(10) 0.0388(10) 0.0271(9) 0.0048(8) 0.0148(8) 0.0176(8)
N1 0.0149(9) 0.0312(11) 0.0209(10) 0.0000(8) 0.0079(8) 0.0026(8)
C1 0.0212(11) 0.0391(14) 0.0168(11) -0.0036(10) 0.0084(9) 0.0099(11)
C2 0.0240(12) 0.0296(13) 0.0257(12) 0.0004(10) 0.0111(10) 0.0130(10)
C3 0.0514(18) 0.0517(18) 0.0346(15) 0.0133(13) 0.0237(14) 0.0363(15)
C4 0.059(2) 0.096(3) 0.0394(18) 0.0254(18) 0.0259(16) 0.063(2)
C5 0.0357(16) 0.117(3) 0.0313(16) 0.0144(18) 0.0146(14) 0.050(2)
C6 0.0227(13) 0.073(2) 0.0221(13) 0.0043(13) 0.0101(11) 0.0172(14)
C7 0.0392(15) 0.0293(13) 0.0386(15) 0.0114(11) 0.0290(13) 0.0117(12)
C8 0.0370(14) 0.0223(12) 0.0345(14) 0.0022(11) 0.0245(12) 0.0003(11)
C9 0.071(2) 0.0229(14) 0.0442(18) 0.0042(12) 0.0396(17) 0.0013(14)
C10 0.104(3) 0.0221(15) 0.074(3) 0.0122(15) 0.066(2) 0.0139(17)
C11 0.097(3) 0.0440(19) 0.078(3) 0.0371(18) 0.070(2) 0.038(2)
C12 0.060(2) 0.0484(18) 0.0501(18) 0.0237(15) 0.0423(17) 0.0266(16)
C13 0.0244(12) 0.0331(14) 0.0205(12) -0.0014(10) 0.0149(10) -0.0015(10)
C14 0.0400(15) 0.0236(13) 0.0326(14) -0.0012(11) 0.0224(13) 0.0052(11)
C15 0.040(6) 0.037(4) 0.028(5) -0.007(3) 0.016(4) 0.004(4)
C15' 0.045(5) 0.023(3) 0.034(4) -0.005(3) 0.023(4) -0.001(3)
C16 0.073(9) 0.018(3) 0.053(5) -0.006(3) 0.039(6) -0.006(4)
C16' 0.066(7) 0.024(3) 0.060(5) 0.000(3) 0.046(5) -0.001(4)
C17 0.048(7) 0.028(4) 0.042(5) 0.008(3) 0.022(5) 0.009(4)
C17' 0.041(5) 0.023(3) 0.057(5) 0.013(3) 0.034(4) 0.010(3)
C18 0.023(7) 0.013(3) 0.019(5) -0.003(3) -0.006(4) 0.002(5)
C18' 0.021(5) 0.040(5) 0.021(5) 0.015(4) 0.005(4) 0.015(5)
C19 0.0333(13) 0.0228(12) 0.0275(13) 0.0073(10) 0.0094(11) 0.0138(11)
C20 0.0224(12) 0.0398(15) 0.0214(12) -0.0080(11) 0.0125(10) -0.0046(11)
C21 0.0502(18) 0.0300(14) 0.0362(16) -0.0081(12) 0.0265(14) -0.0057(13)
C22 0.034(5) 0.031(4) 0.026(4) 0.001(3) 0.008(4) 0.014(3)
C22' 0.021(5) 0.021(4) 0.015(4) 0.000(3) 0.002(3) 0.004(3)
C23 0.031(4) 0.044(6) 0.016(4) -0.003(4) 0.009(3) 0.002(4)
C23' 0.018(3) 0.037(5) 0.020(3) 0.009(3) 0.004(2) -0.002(3)
C24 0.015(3) 0.052(7) 0.022(3) 0.009(4) 0.001(2) 0.006(3)
C24' 0.022(3) 0.040(6) 0.024(3) 0.015(3) 0.008(2) 0.002(3)
C25 0.022(3) 0.039(6) 0.026(4) 0.001(4) 0.009(3) 0.013(4)
C25' 0.013(3) 0.027(5) 0.018(3) 0.007(3) 0.003(2) 0.006(3)

loop_
_atom_type_symbol
_atom_type_description
_atom_type_scat_dispersion_real
_atom_type_scat_dispersion_imag
_atom_type_scat_source
C C 0.0033 0.0016 'International Tables Vol C Tables 4.2.6.8 and 6.1.1.4'
H H 0.0000 0.0000 'International Tables Vol C Tables 4.2.6.8 and 6.1.1.4'
N N 0.0061 0.0033 'International Tables Vol C Tables 4.2.6.8 and 6.1.1.4'
O O 0.0106 0.0060 'International Tables Vol C Tables 4.2.6.8 and 6.1.1.4'
Cl Cl 0.1484 0.1585 'International Tables Vol C Tables 4.2.6.8 and 6.1.1.4'
Pd Pd -0.9988 1.0072 'International Tables Vol C Tables 4.2.6.8 and 6.1.1.4'
P P 0.1023 0.0942 'International Tables Vol C Tables 4.2.6.8 and 6.1.1.4'

loop_
_geom_angle_atom_site_label_1
_geom_angle_atom_site_label_2
_geom_angle_atom_site_label_3
_geom_angle
_geom_angle_site_symmetry_1
_geom_angle_site_symmetry_3
O2 Pd1 O2 180.0 2_765 .
O2 Pd1 N1 92.01(8) 2_765 2_765
O2 Pd1 N1 87.99(8) . 2_765
O2 Pd1 N1 87.99(8) 2_765 .
O2 Pd1 N1 92.01(8) . .
N1 Pd1 N1 180.0 2_765 .
O1 P1 C20 113.50(13) . .
O1 P1 C2 114.11(11) . .
C20 P1 C2 105.12(12) . .
O1 P1 C14 111.44(11) . .
C20 P1 C14 107.27(12) . .
C2 P1 C14 104.71(13) . .
C7 O2 Pd1 125.89(18) . .
C13 N1 C1 117.1(2) . .
C13 N1 Pd1 123.88(19) . .
C1 N1 Pd1 119.02(15) . .
C6 C1 C2 120.6(3) . .
C6 C1 N1 118.3(2) . .
C2 C1 N1 121.1(2) . .
C1 C2 C3 118.0(2) . .
C1 C2 P1 120.5(2) . .
C3 C2 P1 121.5(2) . .
C4 C3 C2 121.0(3) . .
C4 C3 H3A 119.5 . .
C2 C3 H3A 119.5 . .
C3 C4 C5 119.5(3) . .
C3 C4 H4A 120.3 . .
C5 C4 H4A 120.3 . .
C6 C5 C4 120.5(3) . .
C6 C5 H5A 119.7 . .
C4 C5 H5A 119.7 . .
C5 C6 C1 120.4(3) . .
C5 C6 H6A 119.8 . .
C1 C6 H6A 119.8 . .
O2 C7 C8 125.7(3) . .
O2 C7 C12 116.5(3) . .
C8 C7 C12 117.8(2) . .
C9 C8 C7 119.8(3) . .
C9 C8 C13 116.8(3) . .
C7 C8 C13 123.3(2) . .
C10 C9 C8 121.3(3) . .
C10 C9 H9A 119.4 . .
C8 C9 H9A 119.4 . .
C9 C10 C11 118.6(3) . .
C9 C10 H10A 120.7 . .
C11 C10 H10A 120.7 . .
C12 C11 C10 122.3(3) . .
C12 C11 H11A 118.8 . .
C10 C11 H11A 118.8 . .
C11 C12 C7 120.2(3) . .
C11 C12 H12A 119.9 . .
C7 C12 H12A 119.9 . .
N1 C13 C8 127.5(2) . .
N1 C13 H13A 116.3 . .
C8 C13 H13A 116.3 . .
C15 C14 C19 113.4(5) . .
C15 C14 C15' 28.0(4) . .
C19 C14 C15' 121.4(4) . .
C15 C14 P1 127.0(5) . .
C19 C14 P1 117.56(19) . .
C15' C14 P1 119.2(5) . .
C16 C15 C14 124.1(8) . .
C16 C15 H15A 117.9 . .
C14 C15 H15A 117.9 . .
C16' C15' C14 117.2(7) . .
C16' C15' H15B 121.4 . .
C14 C15' H15B 121.4 . .
C15 C16 C17 118.9(8) . .
C15 C16 H16A 120.5 . .
C17 C16 H16A 120.5 . .
C17' C16' C15' 121.0(7) . .
C17' C16' H16B 119.5 . .
C15' C16' H16B 119.5 . .
C16 C17 C18 121.3(11) . .
C16 C17 H17A 119.4 . .
C18 C17 H17A 119.4 . .
C18' C17' C16' 119.2(9) . .
C18' C17' H17B 120.4 . .
C16' C17' H17B 120.4 . .
C19 C18 C17 116.2(12) . .
C19 C18 H18A 121.9 . .
C17 C18 H18A 121.9 . .
C17' C18' C19 124.3(11) . .
C17' C18' H18B 117.9 . .
C19 C18' H18B 117.9 . .
C18 C19 C14 125.1(7) . .
C18 C19 C18' 16.2(7) . .
C14 C19 C18' 116.3(6) . .
C18 C19 H19A 117.5 . .
C14 C19 H19A 117.5 . .
C18' C19 H19A 124.1 . .
C25 C20 C21 114.4(6) . .
C25 C20 C25' 16.4(8) . .
C21 C20 C25' 124.2(5) . .
C25 C20 P1 124.1(6) . .
C21 C20 P1 120.9(3) . .
C25' C20 P1 114.7(5) . .
C22 C21 C20 131.2(8) . .
C22 C21 C22' 21.2(4) . .
C20 C21 C22' 110.4(7) . .
C22 C21 H21A 114.4 . .
C20 C21 H21A 114.4 . .
C22' C21 H21A 134.8 . .
C21 C22 C23 111.5(9) . .
C21 C22 H22A 124.3 . .
C23 C22 H22A 124.3 . .
C23' C22' C21 127.1(9) . .
C23' C22' H22B 116.5 . .
C21 C22' H22B 116.5 . .
C22 C23 C24 121.3(8) . .
C22 C23 H23A 119.4 . .
C24 C23 H23A 119.4 . .
C24' C23' C22' 120.5(8) . .
C24' C23' H23B 119.7 . .
C22' C23' H23B 119.7 . .
C25 C24 C23 117.2(8) . .
C25 C24 H24A 121.4 . .
C23 C24 H24A 121.4 . .
C23' C24' C25' 119.8(7) . .
C23' C24' H24B 120.1 . .
C25' C24' H24B 120.1 . .
C20 C25 C24 124.1(9) . .
C20 C25 H25A 117.9 . .
C24 C25 H25A 117.9 . .
C24' C25' C20 117.8(7) . .
C24' C25' H25B 121.1 . .
C20 C25' H25B 121.1 . .

loop_
_geom_bond_atom_site_label_1
_geom_bond_atom_site_label_2
_geom_bond_distance
_geom_bond_site_symmetry_2
Pd1 O2 1.9757(19) 2_765
Pd1 O2 1.9757(19) .
Pd1 N1 2.021(2) 2_765
Pd1 N1 2.021(2) .
P1 O1 1.4800(18) .
P1 C20 1.793(3) .
P1 C2 1.808(2) .
P1 C14 1.810(3) .
O2 C7 1.301(3) .
N1 C13 1.290(3) .
N1 C1 1.432(3) .
C1 C6 1.385(3) .
C1 C2 1.398(4) .
C2 C3 1.399(4) .
C3 C4 1.383(4) .
C3 H3A 0.9500 .
C4 C5 1.386(5) .
C4 H4A 0.9500 .
C5 C6 1.364(5) .
C5 H5A 0.9500 .
C6 H6A 0.9500 .
C7 C8 1.414(4) .
C7 C12 1.423(4) .
C8 C9 1.413(4) .
C8 C13 1.424(4) .
C9 C10 1.369(5) .
C9 H9A 0.9500 .
C10 C11 1.393(6) .
C10 H10A 0.9500 .
C11 C12 1.368(4) .
C11 H11A 0.9500 .
C12 H12A 0.9500 .
C13 H13A 0.9500 .
C14 C15 1.380(11) .
C14 C19 1.390(3) .
C14 C15' 1.446(9) .
C15 C16 1.356(14) .
C15 H15A 0.9500 .
C15' C16' 1.405(11) .
C15' H15B 0.9500 .
C16 C17 1.361(13) .
C16 H16A 0.9500 .
C16' C17' 1.391(11) .
C16' H16B 0.9500 .
C17 C18 1.393(19) .
C17 H17A 0.9500 .
C17' C18' 1.348(16) .
C17' H17B 0.9500 .
C18 C19 1.38(2) .
C18 H18A 0.9500 .
C18' C19 1.405(17) .
C18' H18B 0.9500 .
C19 H19A 0.9500 .
C20 C25 1.212(14) .
C20 C21 1.393(4) .
C20 C25' 1.565(13) .
C21 C22 1.302(12) .
C21 C22' 1.502(11) .
C21 H21A 0.9500 .
C22 C23 1.366(10) .
C22 H22A 0.9500 .
C22' C23' 1.397(9) .
C22' H22B 0.9500 .
C23 C24 1.411(12) .
C23 H23A 0.9500 .
C23' C24' 1.391(12) .
C23' H23B 0.9500 .
C24 C25 1.389(14) .
C24 H24A 0.9500 .
C24' C25' 1.412(14) .
C24' H24B 0.9500 .
C25 H25A 0.9500 .
C25' H25B 0.9500 .

loop_
_geom_torsion_atom_site_label_1
_geom_torsion_atom_site_label_2
_geom_torsion_atom_site_label_3
_geom_torsion_atom_site_label_4
_geom_torsion
_geom_torsion_site_symmetry_1
O2 Pd1 O2 C7 135(100) 2_765
N1 Pd1 O2 C7 166.0(2) 2_765
N1 Pd1 O2 C7 -14.0(2) .
O2 Pd1 N1 C13 -171.07(19) 2_765
O2 Pd1 N1 C13 8.93(19) .
N1 Pd1 N1 C13 163(100) 2_765
O2 Pd1 N1 C1 7.99(17) 2_765
O2 Pd1 N1 C1 -172.01(17) .
N1 Pd1 N1 C1 -18(100) 2_765
C13 N1 C1 C6 98.0(3) .
Pd1 N1 C1 C6 -81.2(3) .
C13 N1 C1 C2 -82.5(3) .
Pd1 N1 C1 C2 98.3(2) .
C6 C1 C2 C3 1.4(4) .
N1 C1 C2 C3 -178.1(2) .
C6 C1 C2 P1 -178.8(2) .
N1 C1 C2 P1 1.7(3) .
O1 P1 C2 C1 55.5(2) .
C20 P1 C2 C1 -69.5(2) .
C14 P1 C2 C1 177.61(19) .
O1 P1 C2 C3 -124.7(2) .
C20 P1 C2 C3 110.3(2) .
C14 P1 C2 C3 -2.6(2) .
C1 C2 C3 C4 -1.7(4) .
P1 C2 C3 C4 178.6(2) .
C2 C3 C4 C5 0.4(5) .
C3 C4 C5 C6 1.2(5) .
C4 C5 C6 C1 -1.5(5) .
C2 C1 C6 C5 0.2(4) .
N1 C1 C6 C5 179.7(3) .
Pd1 O2 C7 C8 11.7(4) .
Pd1 O2 C7 C12 -168.93(18) .
O2 C7 C8 C9 179.8(2) .
C12 C7 C8 C9 0.4(4) .
O2 C7 C8 C13 0.6(4) .
C12 C7 C8 C13 -178.8(2) .
C7 C8 C9 C10 -0.4(4) .
C13 C8 C9 C10 178.8(3) .
C8 C9 C10 C11 0.5(5) .
C9 C10 C11 C12 -0.5(5) .
C10 C11 C12 C7 0.5(5) .
O2 C7 C12 C11 -179.9(3) .
C8 C7 C12 C11 -0.4(4) .
C1 N1 C13 C8 179.8(2) .
Pd1 N1 C13 C8 -1.1(3) .
C9 C8 C13 N1 174.5(2) .
C7 C8 C13 N1 -6.2(4) .
O1 P1 C14 C15 -152.1(9) .
C20 P1 C14 C15 -27.3(10) .
C2 P1 C14 C15 84.0(10) .
O1 P1 C14 C19 44.9(3) .
C20 P1 C14 C19 169.7(2) .
C2 P1 C14 C19 -78.9(2) .
O1 P1 C14 C15' -119.8(7) .
C20 P1 C14 C15' 5.0(7) .
C2 P1 C14 C15' 116.3(7) .
C19 C14 C15 C16 -12.0(12) .
C15' C14 C15 C16 101.2(17) .
P1 C14 C15 C16 -175.5(8) .
C15 C14 C15' C16' -71.5(15) .
C19 C14 C15' C16' 9.6(10) .
P1 C14 C15' C16' 173.8(5) .
C14 C15 C16 C17 9.6(16) .
C14 C15' C16' C17' -4.5(12) .
C15 C16 C17 C18 -1.2(16) .
C15' C16' C17' C18' -2.2(13) .
C16 C17 C18 C19 -3.4(16) .
C16' C17' C18' C19 4.4(15) .
C17 C18 C19 C14 0.4(14) .
C17 C18 C19 C18' -61(4) .
C15 C14 C19 C18 6.9(9) .
C15' C14 C19 C18 -23.5(9) .
P1 C14 C19 C18 172.1(9) .
C15 C14 C19 C18' 22.7(9) .
C15' C14 C19 C18' -7.6(9) .
P1 C14 C19 C18' -172.0(6) .
C17' C18' C19 C18 127(5) .
C17' C18' C19 C14 0.5(13) .
O1 P1 C20 C25 26.4(10) .
C2 P1 C20 C25 151.8(10) .
C14 P1 C20 C25 -97.2(10) .
O1 P1 C20 C21 -163.1(2) .
C2 P1 C20 C21 -37.7(3) .
C14 P1 C20 C21 73.4(2) .
O1 P1 C20 C25' 11.0(5) .
C2 P1 C20 C25' 136.4(5) .
C14 P1 C20 C25' -112.6(5) .
C25 C20 C21 C22 -4.8(10) .
C25' C20 C21 C22 10.3(9) .
P1 C20 C21 C22 -176.3(7) .
C25 C20 C21 C22' -10.3(9) .
C25' C20 C21 C22' 4.8(7) .
P1 C20 C21 C22' 178.3(4) .
C20 C21 C22 C23 0.7(13) .
C22' C21 C22 C23 14.9(16) .
C22 C21 C22' C23' -172(3) .
C20 C21 C22' C23' -3.6(10) .
C21 C22 C23 C24 0.7(14) .
C21 C22' C23' C24' 0.4(13) .
C22 C23 C24 C25 1.8(13) .
C22' C23' C24' C25' 1.9(12) .
C21 C20 C25 C24 7.5(13) .
C25' C20 C25 C24 -123(4) .
P1 C20 C25 C24 178.6(6) .
C23 C24 C25 C20 -6.5(15) .
C23' C24' C25' C20 -0.6(12) .
C25 C20 C25' C24' 54(3) .
C21 C20 C25' C24' -3.1(10) .
P1 C20 C25' C24' -177.0(6) .
